data_2229628
loop_
_publ_author_name
'Zhang, Wan-Ju'
'Wang, Fang'
'Zhang, Gui-Ling'
'Xiao, Xin'

_publ_section_title
;
 A triclinic polymorph with <i>Z</i> = 3 of
 <i>N</i>,<i>N</i>'-bis(2-pyridyl)oxamide
;
_journal_coeditor_code EZ2234
_journal_issue 4
_journal_name_full 'Acta Crystallographica Section E'
_journal_page_first o972
_journal_page_last o973
_journal_paper_doi 10.1107/S1600536811010294
_journal_volume 67
_journal_year 2011
_chemical_formula_iupac 'C12 H10 N4 O2'
_chemical_formula_moiety 'C12 H10 N4 O2'
_chemical_formula_sum 'C12 H10 N4 O2'
_chemical_formula_weight 242.24
_chemical_name_common
;
<i>N</i>,<i>N</i>'-bis(2-pyridyl)oxamide
;
_chemical_name_systematic
;
<i>N</i>,<i>N</i>'-bis(pyridin-2-yl)ethanediamide
;
_space_group_IT_number 2
_symmetry_cell_setting triclinic
_symmetry_space_group_name_Hall '-P 1'
_symmetry_space_group_name_H-M 'P -1'
_atom_sites_solution_hydrogens geom
_atom_sites_solution_primary direct
_atom_sites_solution_secondary difmap
_audit_creation_method SHELXL-97
_cell_angle_alpha 99.555(9)
_cell_angle_beta 101.344(8)
_cell_angle_gamma 112.980(8)
_cell_formula_units_Z 3
_cell_length_a 8.459(2)
_cell_length_b 10.705(3)
_cell_length_c 11.058(3)
_cell_measurement_reflns_used 2575
_cell_measurement_temperature 298(2)
_cell_measurement_theta_max 25.05
_cell_measurement_theta_min 1.95
_cell_volume 870.6(4)
_computing_cell_refinement 'SAINT (Bruker, 2002)'
_computing_data_collection 'SMART (Bruker, 2002)'
_computing_data_reduction 'SAINT (Bruker, 2002)'
_computing_molecular_graphics 'XP (Siemens, 1994) and CAMERON (Watkin <i>et al.</i>, 1993)'
_computing_publication_material 'WinGX (Farrugia, 1999)'
_computing_structure_refinement 'SHELXL97 (Sheldrick, 2008)'
_computing_structure_solution 'SHELXL97 (Sheldrick, 2008)'
_diffrn_ambient_temperature 298(2)
_diffrn_measured_fraction_theta_full 0.980
_diffrn_measured_fraction_theta_max 0.980
_diffrn_measurement_device_type 'Bruker SMART APEX CCD'
_diffrn_measurement_method '\f and \w'
_diffrn_radiation_monochromator graphite
_diffrn_radiation_source 'fine-focus sealed tube'
_diffrn_radiation_type MoK\a
_diffrn_radiation_wavelength 0.71073
_diffrn_reflns_av_R_equivalents 0.0210
_diffrn_reflns_av_sigmaI/netI 0.0232
_diffrn_reflns_limit_h_max 9
_diffrn_reflns_limit_h_min -10
_diffrn_reflns_limit_k_max 12
_diffrn_reflns_limit_k_min -12
_diffrn_reflns_limit_l_max 13
_diffrn_reflns_limit_l_min -13
_diffrn_reflns_number 8909
_diffrn_reflns_theta_full 25.05
_diffrn_reflns_theta_max 25.05
_diffrn_reflns_theta_min 1.95
_diffrn_standards_decay_% 0
_diffrn_standards_interval_time 0
_diffrn_standards_number 0
_exptl_absorpt_coefficient_mu 0.099
_exptl_absorpt_correction_T_max 0.9804
_exptl_absorpt_correction_T_min 0.9747
_exptl_absorpt_correction_type multi-scan
_exptl_absorpt_process_details '(SADABS; Sheldrick, 2003)'
_exptl_crystal_colour colourless
_exptl_crystal_density_diffrn 1.386
_exptl_crystal_density_method 'not measured'
_exptl_crystal_description block
_exptl_crystal_F_000 378
_exptl_crystal_size_max 0.26
_exptl_crystal_size_mid 0.26
_exptl_crystal_size_min 0.20
_refine_diff_density_max 0.244
_refine_diff_density_min -0.343
_refine_ls_extinction_method none
_refine_ls_goodness_of_fit_ref 1.073
_refine_ls_hydrogen_treatment constr
_refine_ls_matrix_type full
_refine_ls_number_parameters 245
_refine_ls_number_reflns 3018
_refine_ls_number_restraints 0
_refine_ls_restrained_S_all 1.073
_refine_ls_R_factor_all 0.0506
_refine_ls_R_factor_gt 0.0444
_refine_ls_shift/su_max 0.000
_refine_ls_shift/su_mean 0.000
_refine_ls_structure_factor_coef Fsqd
_refine_ls_weighting_details 'calc w=1/[\s^2^(Fo^2^)+(0.0745P)^2^+0.1649P] where P=(Fo^2^+2Fc^2^)/3'
_refine_ls_weighting_scheme calc
_refine_ls_wR_factor_gt 0.1182
_refine_ls_wR_factor_ref 0.1250
_reflns_number_gt 2575
_reflns_number_total 3018
_reflns_threshold_expression I>2\s(I)
_cod_data_source_file ez2234.cif
_cod_data_source_block I
_cod_original_cell_volume 870.5(4)
_cod_original_sg_symbol_Hall '-p 1'
_cod_database_code 2229628
_cod_database_fobs_code 2229628

loop_
_symmetry_equiv_pos_as_xyz
'x, y, z'
'-x, -y, -z'

loop_
_atom_site_type_symbol
_atom_site_label
_atom_site_fract_x
_atom_site_fract_y
_atom_site_fract_z
_atom_site_U_iso_or_equiv
_atom_site_adp_type
_atom_site_calc_flag
_atom_site_refinement_flags
_atom_site_occupancy
_atom_site_disorder_assembly
_atom_site_disorder_group
C C1 0.8362(2) 0.46853(19) 0.37248(18) 0.0520(4) Uani d . 1 . .
H H1 0.8499 0.5608 0.3908 0.062 Uiso calc R 1 . .
C C2 0.9305(2) 0.4331(2) 0.29625(17) 0.0530(5) Uani d . 1 . .
H H2 1.0085 0.5002 0.2655 0.064 Uiso calc R 1 . .
C C3 0.9066(3) 0.2958(2) 0.26675(17) 0.0557(5) Uani d . 1 . .
H H3 0.9672 0.2682 0.2144 0.067 Uiso calc R 1 . .
C C4 0.7921(3) 0.1992(2) 0.31520(17) 0.0525(4) Uani d . 1 . .
H H4 0.7732 0.1056 0.2957 0.063 Uiso calc R 1 . .
C C5 0.7062(2) 0.24577(17) 0.39383(15) 0.0413(4) Uani d . 1 . .
C C6 0.5610(2) 0.02730(17) 0.45799(16) 0.0433(4) Uani d . 1 . .
C C7 0.2643(3) 0.1234(2) 0.11856(19) 0.0686(6) Uani d . 1 . .
H H7 0.3133 0.2017 0.0881 0.082 Uiso calc R 1 . .
C C8 0.2515(4) -0.0019(2) 0.0534(2) 0.0805(7) Uani d . 1 . .
H H8 0.2911 -0.0087 -0.0191 0.097 Uiso calc R 1 . .
C C9 0.1791(4) -0.1164(2) 0.0977(2) 0.0880(8) Uani d . 1 . .
H H9 0.1681 -0.2033 0.0552 0.106 Uiso calc R 1 . .
C C10 0.1222(3) -0.1038(2) 0.20524(19) 0.0662(6) Uani d . 1 . .
H H10 0.0731 -0.1809 0.2371 0.079 Uiso calc R 1 . .
C C11 0.1405(2) 0.02693(16) 0.26431(14) 0.0386(4) Uani d . 1 . .
C C12 0.0128(2) -0.03698(15) 0.43944(14) 0.0364(3) Uani d . 1 . .
C C13 0.7504(3) 0.5115(2) 0.97931(17) 0.0646(6) Uani d . 1 . .
H H13 0.8479 0.5692 1.0504 0.078 Uiso calc R 1 . .
C C14 0.6308(3) 0.3874(2) 0.99039(17) 0.0631(5) Uani d . 1 . .
H H14 0.6460 0.3612 1.0664 0.076 Uiso calc R 1 . .
C C15 0.4884(3) 0.3032(2) 0.88626(18) 0.0660(6) Uani d . 1 . .
H H15 0.4042 0.2175 0.8901 0.079 Uiso calc R 1 . .
C C16 0.4690(3) 0.34467(18) 0.77573(16) 0.0521(5) Uani d . 1 . .
H H16 0.3719 0.2886 0.7040 0.063 Uiso calc R 1 . .
C C17 0.5974(2) 0.47196(15) 0.77397(13) 0.0347(3) Uani d . 1 . .
C C18 0.48440(19) 0.45519(14) 0.54712(13) 0.0312(3) Uani d . 1 . .
N N1 0.72567(19) 0.37762(14) 0.42180(14) 0.0472(4) Uani d . 1 . .
N N2 0.59256(19) 0.15935(14) 0.45411(14) 0.0457(4) Uani d . 1 . .
H H2A 0.5362 0.1959 0.4934 0.055 Uiso calc R 1 . .
N N3 0.2108(2) 0.14008(15) 0.22304(13) 0.0505(4) Uani d . 1 . .
N N4 0.08990(17) 0.05422(13) 0.37520(12) 0.0385(3) Uani d . 1 . .
H H4A 0.1109 0.1402 0.4060 0.046 Uiso calc R 1 . .
N N5 0.7374(2) 0.55612(16) 0.87343(13) 0.0531(4) Uani d . 1 . .
N N6 0.59098(16) 0.52565(12) 0.66636(11) 0.0351(3) Uani d . 1 . .
H H6 0.6628 0.6127 0.6784 0.042 Uiso calc R 1 . .
O O1 0.62022(18) -0.04585(13) 0.40434(13) 0.0584(4) Uani d . 1 . .
O O2 -0.03443(16) -0.16334(11) 0.41046(11) 0.0501(3) Uani d . 1 . .
O O3 0.37249(15) 0.33253(10) 0.51223(9) 0.0415(3) Uani d . 1 . .

loop_
_atom_site_aniso_label
_atom_site_aniso_U_11
_atom_site_aniso_U_22
_atom_site_aniso_U_33
_atom_site_aniso_U_12
_atom_site_aniso_U_13
_atom_site_aniso_U_23
C1 0.0499(10) 0.0450(10) 0.0644(11) 0.0197(8) 0.0202(9) 0.0213(8)
C2 0.0461(10) 0.0640(12) 0.0538(10) 0.0229(9) 0.0177(8) 0.0273(9)
C3 0.0585(11) 0.0729(13) 0.0507(10) 0.0377(10) 0.0235(9) 0.0228(9)
C4 0.0628(11) 0.0524(10) 0.0545(10) 0.0336(9) 0.0223(9) 0.0177(8)
C5 0.0377(8) 0.0414(9) 0.0461(9) 0.0190(7) 0.0099(7) 0.0139(7)
C6 0.0408(9) 0.0362(8) 0.0523(9) 0.0183(7) 0.0095(7) 0.0116(7)
C7 0.1028(17) 0.0534(11) 0.0552(11) 0.0248(11) 0.0486(12) 0.0216(9)
C8 0.123(2) 0.0638(13) 0.0675(13) 0.0354(13) 0.0651(14) 0.0193(11)
C9 0.144(2) 0.0524(12) 0.0840(16) 0.0407(14) 0.0736(17) 0.0163(11)
C10 0.1025(16) 0.0397(9) 0.0627(12) 0.0248(10) 0.0487(12) 0.0162(9)
C11 0.0413(8) 0.0363(8) 0.0350(8) 0.0117(7) 0.0144(6) 0.0106(6)
C12 0.0348(8) 0.0306(8) 0.0382(8) 0.0075(6) 0.0119(6) 0.0110(6)
C13 0.0660(12) 0.0720(13) 0.0381(9) 0.0167(10) 0.0012(8) 0.0205(9)
C14 0.0823(14) 0.0694(13) 0.0403(10) 0.0300(11) 0.0168(9) 0.0304(9)
C15 0.0864(15) 0.0509(11) 0.0469(11) 0.0109(10) 0.0205(10) 0.0253(9)
C16 0.0639(11) 0.0433(9) 0.0350(8) 0.0078(8) 0.0133(8) 0.0149(7)
C17 0.0420(8) 0.0353(8) 0.0308(7) 0.0176(7) 0.0145(6) 0.0123(6)
C18 0.0351(7) 0.0296(7) 0.0309(7) 0.0125(6) 0.0151(6) 0.0104(6)
N1 0.0447(8) 0.0396(8) 0.0619(9) 0.0187(6) 0.0209(7) 0.0175(7)
N2 0.0473(8) 0.0368(7) 0.0613(9) 0.0224(6) 0.0219(7) 0.0164(6)
N3 0.0719(10) 0.0409(8) 0.0412(7) 0.0186(7) 0.0299(7) 0.0159(6)
N4 0.0484(8) 0.0292(6) 0.0365(7) 0.0121(6) 0.0186(6) 0.0102(5)
N5 0.0540(9) 0.0531(9) 0.0366(7) 0.0098(7) 0.0052(6) 0.0164(6)
N6 0.0408(7) 0.0291(6) 0.0311(6) 0.0088(5) 0.0122(5) 0.0112(5)
O1 0.0672(8) 0.0431(7) 0.0791(9) 0.0310(6) 0.0337(7) 0.0199(6)
O2 0.0628(8) 0.0309(6) 0.0526(7) 0.0104(5) 0.0290(6) 0.0117(5)
O3 0.0489(6) 0.0306(6) 0.0343(6) 0.0053(5) 0.0129(5) 0.0108(4)

loop_
_atom_type_symbol
_atom_type_description
_atom_type_scat_dispersion_real
_atom_type_scat_dispersion_imag
_atom_type_scat_source
C C 0.0033 0.0016 'International Tables Vol C Tables 4.2.6.8 and 6.1.1.4'
H H 0.0000 0.0000 'International Tables Vol C Tables 4.2.6.8 and 6.1.1.4'
N N 0.0061 0.0033 'International Tables Vol C Tables 4.2.6.8 and 6.1.1.4'
O O 0.0106 0.0060 'International Tables Vol C Tables 4.2.6.8 and 6.1.1.4'

loop_
_geom_angle_atom_site_label_1
_geom_angle_atom_site_label_2
_geom_angle_atom_site_label_3
_geom_angle_site_symmetry_1
_geom_angle_site_symmetry_3
_geom_angle
_geom_angle_publ_flag
N1 C1 C2 . . 123.58(17) ?
N1 C1 H1 . . 118.2 ?
C2 C1 H1 . . 118.2 ?
C1 C2 C3 . . 118.10(17) ?
C1 C2 H2 . . 121.0 ?
C3 C2 H2 . . 121.0 ?
C2 C3 C4 . . 119.68(17) ?
C2 C3 H3 . . 120.2 ?
C4 C3 H3 . . 120.2 ?
C3 C4 C5 . . 117.98(17) ?
C3 C4 H4 . . 121.0 ?
C5 C4 H4 . . 121.0 ?
N1 C5 C4 . . 123.16(15) ?
N1 C5 N2 . . 113.25(14) ?
C4 C5 N2 . . 123.58(15) ?
O1 C6 N2 . . 126.53(16) ?
O1 C6 C6 . 2_656 120.90(18) ?
N2 C6 C6 . 2_656 112.56(18) ?
N3 C7 C8 . . 123.90(18) ?
N3 C7 H7 . . 118.1 ?
C8 C7 H7 . . 118.1 ?
C9 C8 C7 . . 117.97(19) ?
C9 C8 H8 . . 121.0 ?
C7 C8 H8 . . 121.0 ?
C8 C9 C10 . . 120.0(2) ?
C8 C9 H9 . . 120.0 ?
C10 C9 H9 . . 120.0 ?
C9 C10 C11 . . 117.76(17) ?
C9 C10 H10 . . 121.1 ?
C11 C10 H10 . . 121.1 ?
N3 C11 C10 . . 123.32(15) ?
N3 C11 N4 . . 113.26(14) ?
C10 C11 N4 . . 123.41(14) ?
O2 C12 N4 . . 126.93(14) ?
O2 C12 C12 . 2_556 121.30(15) ?
N4 C12 C12 . 2_556 111.77(15) ?
N5 C13 C14 . . 124.56(18) ?
N5 C13 H13 . . 117.7 ?
C14 C13 H13 . . 117.7 ?
C15 C14 C13 . . 117.60(16) ?
C15 C14 H14 . . 121.2 ?
C13 C14 H14 . . 121.2 ?
C14 C15 C16 . . 119.96(17) ?
C14 C15 H15 . . 120.0 ?
C16 C15 H15 . . 120.0 ?
C15 C16 C17 . . 118.07(17) ?
C15 C16 H16 . . 121.0 ?
C17 C16 H16 . . 121.0 ?
N5 C17 C16 . . 123.44(14) ?
N5 C17 N6 . . 113.46(13) ?
C16 C17 N6 . . 123.09(14) ?
O3 C18 N6 . . 126.12(12) ?
O3 C18 C18 . 2_666 121.04(16) ?
N6 C18 C18 . 2_666 112.84(15) ?
C5 N1 C1 . . 117.47(15) ?
C6 N2 C5 . . 128.27(15) ?
C6 N2 H2A . . 115.9 ?
C5 N2 H2A . . 115.9 ?
C11 N3 C7 . . 117.05(15) ?
C12 N4 C11 . . 128.10(13) ?
C12 N4 H4A . . 115.9 ?
C11 N4 H4A . . 115.9 ?
C17 N5 C13 . . 116.37(15) ?
C18 N6 C17 . . 126.63(12) ?
C18 N6 H6 . . 116.7 ?
C17 N6 H6 . . 116.7 ?

loop_
_geom_bond_atom_site_label_1
_geom_bond_atom_site_label_2
_geom_bond_site_symmetry_2
_geom_bond_distance
_geom_bond_publ_flag
C1 N1 . 1.336(2) ?
C1 C2 . 1.373(3) ?
C1 H1 . 0.9300 ?
C2 C3 . 1.375(3) ?
C2 H2 . 0.9300 ?
C3 C4 . 1.378(3) ?
C3 H3 . 0.9300 ?
C4 C5 . 1.386(2) ?
C4 H4 . 0.9300 ?
C5 N1 . 1.330(2) ?
C5 N2 . 1.410(2) ?
C6 O1 . 1.219(2) ?
C6 N2 . 1.342(2) ?
C6 C6 2_656 1.535(3) ?
C7 N3 . 1.331(2) ?
C7 C8 . 1.365(3) ?
C7 H7 . 0.9300 ?
C8 C9 . 1.360(3) ?
C8 H8 . 0.9300 ?
C9 C10 . 1.374(3) ?
C9 H9 . 0.9300 ?
C10 C11 . 1.377(2) ?
C10 H10 . 0.9300 ?
C11 N3 . 1.326(2) ?
C11 N4 . 1.399(2) ?
C12 O2 . 1.2149(18) ?
C12 N4 . 1.3411(18) ?
C12 C12 2_556 1.537(3) ?
C13 N5 . 1.337(2) ?
C13 C14 . 1.363(3) ?
C13 H13 . 0.9300 ?
C14 C15 . 1.361(3) ?
C14 H14 . 0.9300 ?
C15 C16 . 1.370(2) ?
C15 H15 . 0.9300 ?
C16 C17 . 1.378(2) ?
C16 H16 . 0.9300 ?
C17 N5 . 1.323(2) ?
C17 N6 . 1.4054(18) ?
C18 O3 . 1.2193(18) ?
C18 N6 . 1.3384(19) ?
C18 C18 2_666 1.523(3) ?
N2 H2A . 0.8600 ?
N4 H4A . 0.8600 ?
N6 H6 . 0.8600 ?

loop_
_geom_hbond_atom_site_label_D
_geom_hbond_atom_site_label_H
_geom_hbond_atom_site_label_A
_geom_hbond_site_symmetry_A
_geom_hbond_distance_DH
_geom_hbond_distance_HA
_geom_hbond_distance_DA
_geom_hbond_angle_DHA
N2 H2A O3 ? 0.86 2.39 3.176(2) 153
N4 H4A O3 ? 0.86 2.27 2.898(2) 130
N6 H6 N3 2_666 0.86 2.39 3.188(2) 155
